data_2011332
loop_
_publ_author_name
'Elmali, Ayhan'
'Kavlakoglu, Ebru'
'Elerman, Yal\;c\?in'
'Svoboda, Ingrid'

_publ_section_title
;
 A complex containing both five- and six-coordinate
 [bis(5-bromosalicylidene)benzene-1,2-diimine]chloroiron(III)
;
_journal_issue 9
_journal_name_full 'Acta Crystallographica Section C'
_journal_page_first 1097
_journal_page_last 1099
_journal_paper_doi 10.1107/S0108270100008714
_journal_volume 56
_journal_year 2000
_chemical_formula_iupac '[Fe Cl (C20 H12 N2 O2)] [Fe Cl (C20 H12 N2 O2) H2 O] , C3 H7 N O'
_chemical_formula_moiety 'C40 H26 Br4 Cl2 Fe2 N4 O5 , C3 H7 N O'
_chemical_formula_sum 'C43 H33 Br4 Cl2 Fe2 N5 O6'
_chemical_formula_weight 1218.01
_chemical_name_systematic
;
 ?
;
_space_group_IT_number 2
_symmetry_cell_setting triclinic
_symmetry_space_group_name_Hall '-P 1'
_symmetry_space_group_name_H-M 'P -1'
_audit_creation_method SHELXL-97
_cell_angle_alpha 76.440(10)
_cell_angle_beta 71.300(10)
_cell_angle_gamma 75.16(2)
_cell_formula_units_Z 2
_cell_length_a 11.623(2)
_cell_length_b 13.426(3)
_cell_length_c 15.156(2)
_cell_measurement_reflns_used 25
_cell_measurement_temperature 303(2)
_cell_measurement_theta_max 13.33
_cell_measurement_theta_min 2.96
_cell_volume 2135.3(7)
_computing_cell_refinement 'CAD-4 Diffractometer Control Software'
_computing_data_collection 'CAD-4 Diffractometer Control Software (Enraf-Nonius, 1993)'
_computing_data_reduction 'REDU4 (Stoe & Cie, 1991)'
_computing_molecular_graphics 'PLUTON92 (Spek, 1992)'
_computing_publication_material SHELXL97
_computing_structure_refinement 'SHELXL97 (Sheldrick, 1997)'
_computing_structure_solution 'SHELXS97 (Sheldrick, 1990)'
_diffrn_ambient_temperature 303(2)
_diffrn_measured_fraction_theta_full 1.000
_diffrn_measured_fraction_theta_max 1.000
_diffrn_measurement_device_type 'Enraf-Nonius CAD-4'
_diffrn_measurement_method \q/2\q
_diffrn_radiation_monochromator graphite
_diffrn_radiation_source 'fine-focus sealed tube'
_diffrn_radiation_type MoK\a
_diffrn_radiation_wavelength .71093
_diffrn_reflns_av_R_equivalents .025
_diffrn_reflns_av_sigmaI/netI .104
_diffrn_reflns_limit_h_max 14
_diffrn_reflns_limit_h_min -13
_diffrn_reflns_limit_k_max 16
_diffrn_reflns_limit_k_min -15
_diffrn_reflns_limit_l_max 18
_diffrn_reflns_limit_l_min 0
_diffrn_reflns_number 9150
_diffrn_reflns_theta_full 25.48
_diffrn_reflns_theta_max 25.48
_diffrn_reflns_theta_min 1.44
_diffrn_standards_decay_% 3.6
_diffrn_standards_interval_time 90
_diffrn_standards_number 3
_exptl_absorpt_coefficient_mu 4.603
_exptl_absorpt_correction_T_max .794
_exptl_absorpt_correction_T_min .156
_exptl_absorpt_correction_type 'empirical via \y scans (North et al., 1968)'
_exptl_crystal_colour black
_exptl_crystal_density_diffrn 1.885
_exptl_crystal_density_method 'not measured'
_exptl_crystal_description needle
_exptl_crystal_F_000 1188
_exptl_crystal_size_max .40
_exptl_crystal_size_mid .10
_exptl_crystal_size_min .05
_refine_diff_density_max .36
_refine_diff_density_min -1.34
_refine_ls_extinction_method none
_refine_ls_goodness_of_fit_ref 1.014
_refine_ls_hydrogen_treatment constr
_refine_ls_matrix_type full
_refine_ls_number_parameters 540
_refine_ls_number_reflns 7926
_refine_ls_number_restraints 0
_refine_ls_restrained_S_all 1.014
_refine_ls_R_factor_all .037
_refine_ls_R_factor_gt .037
_refine_ls_shift/su_max .002
_refine_ls_shift/su_mean .000
_refine_ls_structure_factor_coef Fsqd
_refine_ls_weighting_details 'w = 1/[\s^2^(Fo^2^)+(0.0126P)^2^+1.3469P] where P=(Fo^2^+2Fc^2^)/3'
_refine_ls_weighting_scheme calc
_refine_ls_wR_factor_ref .121
_reflns_number_gt 7911
_reflns_number_total 7926
_reflns_threshold_expression I>2\s(I)
_cod_data_source_file gs1097.cif
_cod_data_source_block I
_cod_depositor_comments
;
 Marking attached hydrogen atoms.

 Antanas Vaitkus,
 2017-08-02

The following automatic conversions were performed:

'_refine_ls_weighting_scheme' value 'calc w =
1/[\s^2^(Fo^2^)+(0.0126P)^2^+1.3469P] where P=(Fo^2^+2Fc^2^)/3' was
changed to 'calc'. New tag '_refine_ls_weighting_details' was
created. The value of the new tag was set to 'w =
1/[\s^2^(Fo^2^)+(0.0126P)^2^+1.3469P] where P=(Fo^2^+2Fc^2^)/3'.

Automatic conversion script
Id: cif_fix_values 3143 2015-03-26 13:38:13Z robertas 
;
_cod_original_cell_volume 2135.4(7)
_cod_original_sg_symbol_H-M P-1
_cod_database_code 2011332
_cod_database_fobs_code 2011332

loop_
_symmetry_equiv_pos_as_xyz
'x, y, z'
'-x, -y, -z'

loop_
_atom_site_label
_atom_site_fract_x
_atom_site_fract_y
_atom_site_fract_z
_atom_site_U_iso_or_equiv
_atom_site_adp_type
_atom_site_calc_flag
_atom_site_refinement_flags
_atom_site_occupancy
_atom_site_disorder_assembly
_atom_site_disorder_group
_atom_site_type_symbol
_atom_site_attached_hydrogens
C1 .5895(2) .8416(2) -.19648(17) .0376(5) Uani d . 1 . . C 0
C2 .5618(3) .8369(2) -.27935(19) .0450(6) Uani d . 1 . . C 0
H2 .5529 .7739 -.2893 .054 Uiso calc R 1 . . H 0
C3 .5480(3) .9249(2) -.34462(19) .0504(7) Uani d . 1 . . C 0
H3 .5321 .9213 -.4000 .060 Uiso calc R 1 . . H 0
C4 .5578(3) 1.0209(2) -.32857(19) .0468(6) Uani d . 1 . . C 0
C5 .5909(2) 1.0276(2) -.25424(19) .0428(6) Uani d . 1 . . C 0
H5 .6046 1.0907 -.2485 .051 Uiso calc R 1 . . H 0
C6 .60558(17) .93825(17) -.18335(16) .0281(4) Uani d . 1 . . C 0
C7 .63854(19) .94838(18) -.10442(18) .0344(5) Uani d . 1 . . C 0
H7 .6556 1.0125 -.1048 .041 Uiso calc R 1 . . H 0
C8 .68269(17) .89416(17) .04428(16) .0279(4) Uani d . 1 . . C 0
C9 .6976(2) .99065(19) .05379(18) .0358(5) Uani d . 1 . . C 0
H9 .6843 1.0493 .0086 .043 Uiso calc R 1 . . H 0
C10 .7318(3) .9985(2) .1299(2) .0461(6) Uani d . 1 . . C 0
H10 .7438 1.0625 .1351 .055 Uiso calc R 1 . . H 0
C11 .7487(3) .9145(2) .1982(2) .0456(6) Uani d . 1 . . C 0
H11 .7690 .9222 .2504 .055 Uiso calc R 1 . . H 0
C12 .7356(3) .8167(2) .19018(19) .0414(5) Uani d . 1 . . C 0
H12 .7479 .7589 .2364 .050 Uiso calc R 1 . . H 0
C13 .70375(19) .80717(18) .11170(16) .0306(4) Uani d . 1 . . C 0
C14 .7230(2) .62402(19) .14430(18) .0363(5) Uani d . 1 . . C 0
H14 .7615 .6250 .1892 .044 Uiso calc R 1 . . H 0
C15 .70860(18) .52477(17) .13592(17) .0313(4) Uani d . 1 . . C 0
C16 .7342(2) .43837(19) .2038(2) .0429(6) Uani d . 1 . . C 0
H16 .7646 .4467 .2509 .052 Uiso calc R 1 . . H 0
C17 .7163(2) .34372(19) .20309(19) .0396(5) Uani d . 1 . . C 0
C18 .6785(3) .3274(2) .1314(2) .0451(6) Uani d . 1 . . C 0
H18 .6678 .2614 .1303 .054 Uiso calc R 1 . . H 0
C19 .6568(2) .4097(2) .06121(19) .0430(5) Uani d . 1 . . C 0
H19 .6324 .3986 .0122 .052 Uiso calc R 1 . . H 0
C20 .6706(2) .50897(18) .06226(17) .0338(5) Uani d . 1 . . C 0
C21 .0220(2) .64206(17) .06125(15) .0293(4) Uani d . 1 . . C 0
C22 -.0131(2) .64577(17) -.01937(16) .0308(4) Uani d . 1 . . C 0
H22 -.0280 .5851 -.0295 .037 Uiso calc R 1 . . H 0
C23 -.0264(2) .73486(19) -.08421(16) .0338(5) Uani d . 1 . . C 0
H23 -.0497 .7348 -.1375 .041 Uiso calc R 1 . . H 0
C24 -.0046(2) .82493(17) -.06884(15) .0337(5) Uani d . 1 . . C 0
C25 .0305(2) .82683(18) .00808(16) .0332(5) Uani d . 1 . . C 0
H25 .0453 .8885 .0164 .040 Uiso calc R 1 . . H 0
C26 .04462(18) .73498(16) .07551(14) .0258(4) Uani d . 1 . . C 0
C27 .0795(2) .74462(15) .15439(16) .0319(5) Uani d . 1 . . C 0
H27 .0941 .8094 .1549 .038 Uiso calc R 1 . . H 0
C28 .12707(17) .69104(16) .30157(14) .0265(4) Uani d . 1 . . C 0
C29 .1448(3) .7876(2) .30986(18) .0414(5) Uani d . 1 . . C 0
H29 .1355 .8450 .2627 .050 Uiso calc R 1 . . H 0
C30 .1753(3) .7983(2) .3861(2) .0457(6) Uani d . 1 . . C 0
H30 .1904 .8618 .3896 .055 Uiso calc R 1 . . H 0
C31 .1838(2) .7150(2) .45773(16) .0394(5) Uani d . 1 . . C 0
H31 .2013 .7236 .5109 .047 Uiso calc R 1 . . H 0
C32 .1670(2) .61966(19) .45266(18) .0373(5) Uani d . 1 . . C 0
H32 .1755 .5635 .5010 .045 Uiso calc R 1 . . H 0
C33 .13706(18) .60717(16) .37444(15) .0274(4) Uani d . 1 . . C 0
C34 .1392(2) .42479(18) .41978(16) .0328(5) Uani d . 1 . . C 0
H34 .1658 .4289 .4703 .039 Uiso calc R 1 . . H 0
C35 .1263(2) .32462(16) .41260(15) .0298(4) Uani d . 1 . . C 0
C36 .1529(3) .2424(2) .48497(18) .0432(6) Uani d . 1 . . C 0
H36 .1779 .2557 .5328 .052 Uiso calc R 1 . . H 0
C37 .1420(3) .14210(19) .48525(18) .0421(6) Uani d . 1 . . C 0
C38 .1010(3) .1223(2) .4157(2) .0493(7) Uani d . 1 . . C 0
H38 .0923 .0550 .4167 .059 Uiso calc R 1 . . H 0
C39 .0732(3) .20162(19) .34563(19) .0415(5) Uani d . 1 . . C 0
H39 .0463 .1872 .2993 .050 Uiso calc R 1 . . H 0
C40 .0845(2) .30354(19) .34234(16) .0348(5) Uani d . 1 . . C 0
C41 .4249(7) .5011(6) .2856(5) .133(2) Uiso d . 1 . . C 0
H41 .3963 .5598 .2459 .159 Uiso calc R 1 . . H 0
C42 .4987(7) .6138(6) .3465(6) .134(2) Uiso d . 1 . . C 3
C43 .4802(7) .4209(6) .4389(6) .130(2) Uiso d . 1 . . C 3
N1 .64745(16) .87646(14) -.03096(14) .0297(4) Uani d . 1 . . N 0
N2 .68773(16) .71265(14) .09546(13) .0293(4) Uani d . 1 . . N 0
N3 .09279(17) .67244(14) .22516(13) .0310(4) Uani d . 1 . . N 0
N4 .11733(15) .51043(13) .36256(12) .0262(3) Uani d . 1 . . N 0
N5 .4683(5) .5056(5) .3613(4) .1257(17) Uiso d . 1 . . N 0
O1 .6001(2) .75622(14) -.13398(13) .0483(4) Uani d . 1 . . O 0
O2 .64845(17) .58715(13) -.00673(12) .0391(4) Uani d . 1 . . O 0
O3 .02901(18) .55553(13) .12256(12) .0398(4) Uani d . 1 . . O 0
O4 .0512(2) .37665(14) .27579(14) .0476(5) Uani d . 1 . . O 0
O6 .4290(2) .41346(19) .27824(16) .0650(6) Uani d . 1 . . O 0
Cl1 .40113(5) .75915(5) .08624(5) .04839(17) Uani d . 1 . . Cl 0
Cl2 -.14784(5) .57896(5) .33544(4) .04354(16) Uani d . 1 . . Cl 0
Br1 .53132(4) 1.14127(3) -.42098(3) .07280(14) Uani d . 1 . . Br 0
Br2 .74309(4) .22994(2) .30045(3) .06775(13) Uani d . 1 . . Br 0
Br3 -.02725(3) .94973(2) -.15805(2) .04942(11) Uani d . 1 . . Br 0
Br4 .17305(5) .03356(2) .58348(3) .07630(15) Uani d . 1 . . Br 0
Fe1 .59591(3) .73188(2) -.00593(2) .03104(11) Uani d . 1 . . Fe 0
Fe2 .05840(3) .52017(2) .24315(2) .03298(11) Uani d . 1 . . Fe 0
O5 .25313(18) .48039(16) .17702(14) .0520(5) Uani d . 1 . . O 0
HO51 .2901 .5394 .1502 .062 Uiso d . 1 . . H 0
HO52 .2756 .4450 .1374 .062 Uiso d . 1 . . H 0

loop_
_atom_site_aniso_label
_atom_site_aniso_U_11
_atom_site_aniso_U_22
_atom_site_aniso_U_33
_atom_site_aniso_U_12
_atom_site_aniso_U_13
_atom_site_aniso_U_23
C1 .0539(13) .0325(12) .0307(11) -.0120(10) -.0152(10) -.0049(10)
C2 .0670(16) .0353(13) .0367(13) -.0124(11) -.0214(11) -.0011(10)
C3 .0792(19) .0444(16) .0335(13) -.0177(14) -.0224(12) -.0019(11)
C4 .0576(15) .0356(14) .0392(13) -.0092(11) -.0135(11) .0087(11)
C5 .0526(13) .0356(13) .0433(13) -.0176(11) -.0187(11) .0051(11)
C6 .0249(9) .0223(10) .0366(11) -.0034(7) -.0060(8) -.0086(8)
C7 .0313(10) .0264(11) .0433(12) -.0051(8) -.0115(9) -.0007(9)
C8 .0242(9) .0219(10) .0384(11) -.0019(7) -.0118(8) -.0054(8)
C9 .0418(11) .0234(11) .0401(12) -.0048(9) -.0088(9) -.0069(9)
C10 .0561(14) .0311(13) .0565(16) -.0138(11) -.0150(12) -.0128(12)
C11 .0580(15) .0392(14) .0470(14) -.0069(11) -.0255(12) -.0088(12)
C12 .0602(14) .0300(13) .0368(12) -.0040(10) -.0197(11) -.0079(10)
C13 .0327(10) .0283(11) .0325(11) -.0081(8) -.0122(8) -.0015(9)
C14 .0374(11) .0354(12) .0446(13) -.0102(9) -.0195(9) -.0081(10)
C15 .0263(9) .0216(10) .0444(12) -.0031(7) -.0117(8) -.0017(9)
C16 .0542(14) .0241(11) .0607(16) -.0138(10) -.0339(12) .0056(11)
C17 .0333(10) .0255(12) .0535(15) -.0019(9) -.0126(10) .0021(10)
C18 .0597(15) .0247(12) .0500(15) -.0081(10) -.0116(12) -.0097(10)
C19 .0563(14) .0296(12) .0434(13) -.0093(10) -.0114(11) -.0091(10)
C20 .0348(10) .0253(11) .0355(11) .0017(8) -.0073(8) -.0058(9)
C21 .0421(11) .0196(10) .0222(9) -.0033(8) -.0073(8) -.0009(8)
C22 .0411(11) .0185(10) .0354(11) -.0004(8) -.0194(9) -.0034(8)
C23 .0407(11) .0309(12) .0303(11) -.0099(9) -.0111(9) -.0010(9)
C24 .0492(12) .0219(11) .0262(10) -.0029(9) -.0118(9) .0004(8)
C25 .0452(11) .0205(10) .0311(11) -.0060(8) -.0063(9) -.0053(8)
C26 .0297(9) .0226(10) .0241(9) -.0059(7) -.0078(7) -.0005(8)
C27 .0437(11) .0118(9) .0399(12) -.0076(8) -.0094(9) -.0043(8)
C28 .0262(9) .0229(10) .0278(10) .0005(7) -.0018(7) -.0130(8)
C29 .0646(15) .0284(12) .0373(12) -.0170(11) -.0162(11) -.0054(10)
C30 .0615(15) .0324(13) .0498(15) -.0073(11) -.0193(12) -.0161(11)
C31 .0568(13) .0422(14) .0259(10) -.0109(11) -.0146(10) -.0127(10)
C32 .0508(12) .0233(11) .0380(12) -.0068(9) -.0171(10) .0007(9)
C33 .0332(9) .0189(10) .0285(10) -.0001(7) -.0070(8) -.0086(8)
C34 .0381(11) .0299(12) .0345(11) -.0052(8) -.0171(9) -.0047(9)
C35 .0401(10) .0194(10) .0284(10) -.0020(8) -.0088(8) -.0065(8)
C36 .0674(16) .0337(13) .0307(12) -.0095(11) -.0200(11) -.0012(10)
C37 .0634(15) .0233(12) .0350(12) .0021(10) -.0195(11) .0006(9)
C38 .0843(19) .0198(12) .0445(14) -.0139(12) -.0194(13) -.0003(10)
C39 .0642(15) .0232(11) .0452(13) -.0080(10) -.0248(11) -.0081(10)
C40 .0465(12) .0275(11) .0293(11) -.0066(9) -.0129(9) -.0001(9)
N1 .0345(8) .0207(8) .0367(10) -.0052(7) -.0143(7) -.0040(7)
N2 .0319(8) .0230(9) .0331(9) -.0065(7) -.0077(7) -.0053(7)
N3 .0394(9) .0231(9) .0317(9) -.0078(7) -.0095(7) -.0057(7)
N4 .0329(8) .0189(8) .0251(8) -.0014(6) -.0104(6) -.0011(6)
O1 .0863(13) .0273(9) .0369(9) -.0142(9) -.0251(9) -.0016(7)
O2 .0618(10) .0232(8) .0306(8) -.0011(7) -.0137(7) -.0081(6)
O3 .0711(11) .0228(8) .0325(8) -.0144(7) -.0210(8) -.0027(6)
O4 .0853(13) .0262(8) .0483(10) -.0171(8) -.0444(10) .0047(7)
O6 .0713(13) .0618(14) .0563(12) -.0114(11) .0125(10) -.0432(11)
Cl1 .0367(3) .0357(3) .0686(4) -.0056(2) -.0101(3) -.0086(3)
Cl2 .0448(3) .0468(4) .0390(3) -.0073(2) -.0180(2) .0001(3)
Br1 .1178(3) .0486(2) .0620(2) -.02256(19) -.0529(2) .01801(16)
Br2 .0942(3) .03172(18) .0806(3) -.01445(15) -.0456(2) .01674(15)
Br3 .0762(2) .02706(16) .04694(18) -.01038(13) -.03038(14) .00904(12)
Br4 .1405(4) .03148(18) .0678(2) -.01640(18) -.0608(2) .01534(15)
Fe1 .04282(19) .01812(17) .03405(19) -.00424(12) -.01543(14) -.00315(13)
Fe2 .0534(2) .01874(17) .03040(18) -.00679(13) -.01992(14) .00041(13)
O5 .0582(11) .0463(11) .0461(10) .0063(8) -.0086(8) -.0235(9)

loop_
_atom_type_symbol
_atom_type_description
_atom_type_scat_dispersion_real
_atom_type_scat_dispersion_imag
_atom_type_scat_source
C C .0033 .0016 'International Tables Vol C Tables 4.2.6.8 and 6.1.1.4'
H H .0000 .0000 'International Tables Vol C Tables 4.2.6.8 and 6.1.1.4'
N N .0061 .0033 'International Tables Vol C Tables 4.2.6.8 and 6.1.1.4'
O O .0106 .0060 'International Tables Vol C Tables 4.2.6.8 and 6.1.1.4'
Cl Cl .1484 .1585 'International Tables Vol C Tables 4.2.6.8 and 6.1.1.4'
Br Br -.2901 2.4595 'International Tables Vol C Tables 4.2.6.8 and 6.1.1.4'
Fe Fe .3463 .8444 'International Tables Vol C Tables 4.2.6.8 and 6.1.1.4'

loop_
_geom_angle_atom_site_label_1
_geom_angle_atom_site_label_2
_geom_angle_atom_site_label_3
_geom_angle
_geom_angle_publ_flag
O1 C1 C2 118.7(2) ?
O1 C1 C6 122.1(2) ?
C2 C1 C6 119.3(2) ?
C3 C2 C1 119.9(3) ?
C3 C2 H2 120.1 ?
C1 C2 H2 120.1 ?
C2 C3 C4 120.3(3) ?
C2 C3 H3 119.9 ?
C4 C3 H3 119.9 ?
C5 C4 C3 121.6(3) ?
C5 C4 Br1 120.5(2) ?
C3 C4 Br1 117.8(2) ?
C4 C5 C6 120.2(2) ?
C4 C5 H5 119.9 ?
C6 C5 H5 119.9 ?
C7 C6 C1 122.7(2) ?
C7 C6 C5 118.9(2) ?
C1 C6 C5 118.4(2) ?
N1 C7 C6 126.3(2) ?
N1 C7 H7 116.8 ?
C6 C7 H7 116.8 ?
C13 C8 C9 119.6(2) ?
C13 C8 N1 115.64(19) ?
C9 C8 N1 124.8(2) ?
C10 C9 C8 119.6(2) ?
C10 C9 H9 120.2 ?
C8 C9 H9 120.2 ?
C11 C10 C9 121.4(2) ?
C11 C10 H10 119.3 ?
C9 C10 H10 119.3 ?
C10 C11 C12 120.3(3) ?
C10 C11 H11 119.9 ?
C12 C11 H11 119.9 ?
C13 C12 C11 118.8(2) ?
C13 C12 H12 120.6 ?
C11 C12 H12 120.6 ?
C8 C13 C12 120.2(2) ?
C8 C13 N2 115.5(2) ?
C12 C13 N2 124.3(2) ?
N2 C14 C15 126.1(2) ?
N2 C14 H14 117.0 ?
C15 C14 H14 117.0 ?
C16 C15 C20 118.0(2) ?
C16 C15 C14 118.8(2) ?
C20 C15 C14 123.2(2) ?
C17 C16 C15 121.9(2) ?
C17 C16 H16 119.0 ?
C15 C16 H16 119.0 ?
C16 C17 C18 120.5(2) ?
C16 C17 Br2 120.8(2) ?
C18 C17 Br2 118.71(19) ?
C17 C18 C19 119.3(2) ?
C17 C18 H18 120.4 ?
C19 C18 H18 120.4 ?
C18 C19 C20 121.3(3) ?
C18 C19 H19 119.4 ?
C20 C19 H19 119.4 ?
O2 C20 C19 119.7(2) ?
O2 C20 C15 121.3(2) ?
C19 C20 C15 119.0(2) ?
O3 C21 C22 120.1(2) ?
O3 C21 C26 122.0(2) ?
C22 C21 C26 117.9(2) ?
C23 C22 C21 122.8(2) ?
C23 C22 H22 118.6 ?
C21 C22 H22 118.6 ?
C22 C23 C24 118.5(2) ?
C22 C23 H23 120.7 ?
C24 C23 H23 120.7 ?
C25 C24 C23 121.8(2) ?
C25 C24 Br3 119.87(17) ?
C23 C24 Br3 118.29(17) ?
C24 C25 C26 120.0(2) ?
C24 C25 H25 120.0 ?
C26 C25 H25 120.0 ?
C21 C26 C25 119.00(19) ?
C21 C26 C27 124.85(19) ?
C25 C26 C27 116.15(19) ?
N3 C27 C26 126.34(19) ?
N3 C27 H27 116.8 ?
C26 C27 H27 116.8 ?
C33 C28 C29 118.7(2) ?
C33 C28 N3 116.27(18) ?
C29 C28 N3 124.9(2) ?
C30 C29 C28 120.8(2) ?
C30 C29 H29 119.6 ?
C28 C29 H29 119.6 ?
C29 C30 C31 119.7(2) ?
C29 C30 H30 120.1 ?
C31 C30 H30 120.1 ?
C32 C31 C30 121.4(2) ?
C32 C31 H31 119.3 ?
C30 C31 H31 119.3 ?
C31 C32 C33 119.5(2) ?
C31 C32 H32 120.3 ?
C33 C32 H32 120.3 ?
C28 C33 C32 119.82(19) ?
C28 C33 N4 116.40(18) ?
C32 C33 N4 123.8(2) ?
N4 C34 C35 125.9(2) ?
N4 C34 H34 117.1 ?
C35 C34 H34 117.1 ?
C36 C35 C40 118.9(2) ?
C36 C35 C34 115.8(2) ?
C40 C35 C34 125.2(2) ?
C37 C36 C35 120.5(2) ?
C37 C36 H36 119.8 ?
C35 C36 H36 119.8 ?
C36 C37 C38 120.1(2) ?
C36 C37 Br4 120.4(2) ?
C38 C37 Br4 119.45(19) ?
C39 C38 C37 120.2(2) ?
C39 C38 H38 119.9 ?
C37 C38 H38 119.9 ?
C38 C39 C40 121.4(2) ?
C38 C39 H39 119.3 ?
C40 C39 H39 119.3 ?
O4 C40 C39 118.3(2) ?
O4 C40 C35 122.7(2) ?
C39 C40 C35 118.9(2) ?
O6 C41 N5 112.4(7) ?
O6 C41 H41 123.8 ?
N5 C41 H41 123.8 ?
C7 N1 C8 121.9(2) ?
C7 N1 Fe1 124.31(16) y
C8 N1 Fe1 113.53(14) y
C14 N2 C13 121.24(19) ?
C14 N2 Fe1 124.46(15) y
C13 N2 Fe1 114.22(14) y
C27 N3 C28 121.71(18) ?
C27 N3 Fe2 124.09(15) y
C28 N3 Fe2 114.14(14) y
C34 N4 C33 121.51(18) ?
C34 N4 Fe2 123.88(15) y
C33 N4 Fe2 114.56(13) y
C41 N5 C43 124.5(6) ?
C41 N5 C42 108.4(6) ?
C43 N5 C42 127.1(6) ?
C1 O1 Fe1 132.97(16) y
C20 O2 Fe1 130.20(14) y
C21 O3 Fe2 133.71(14) y
C40 O4 Fe2 131.79(15) y
O1 Fe1 O2 90.84(8) y
O1 Fe1 N2 148.96(8) y
O2 Fe1 N2 87.64(8) y
O1 Fe1 N1 87.32(8) y
O2 Fe1 N1 147.03(8) y
N2 Fe1 N1 77.55(7) y
O1 Fe1 Cl1 111.18(7) y
O2 Fe1 Cl1 107.73(6) y
N2 Fe1 Cl1 98.75(5) y
N1 Fe1 Cl1 103.58(6) y
O4 Fe2 O3 102.19(7) y
O4 Fe2 N4 90.25(7) y
O3 Fe2 N4 165.61(7) y
O4 Fe2 N3 167.63(8) y
O3 Fe2 N3 88.70(7) y
N4 Fe2 N3 78.25(7) y
O4 Fe2 O5 89.77(9) y
O3 Fe2 O5 89.61(8) y
N4 Fe2 O5 83.17(7) y
N3 Fe2 O5 84.39(8) y
O4 Fe2 Cl2 95.34(7) y
O3 Fe2 Cl2 98.30(6) y
N4 Fe2 Cl2 87.56(5) y
N3 Fe2 Cl2 88.78(6) y
O5 Fe2 Cl2 169.44(6) y
Fe2 O5 HO51 112.99(14) y
Fe2 O5 HO52 118.32(19) y
HO51 O5 HO52 105.8(2) y

loop_
_geom_bond_atom_site_label_1
_geom_bond_atom_site_label_2
_geom_bond_site_symmetry_2
_geom_bond_distance
_geom_bond_publ_flag
C1 O1 . 1.312(3) ?
C1 C2 . 1.412(3) ?
C1 C6 . 1.423(3) ?
C2 C3 . 1.362(4) ?
C2 H2 . .9300 ?
C3 C4 . 1.404(4) ?
C3 H3 . .9300 ?
C4 C5 . 1.330(4) ?
C4 Br1 . 1.905(3) ?
C5 C6 . 1.425(4) ?
C5 H5 . .9300 ?
C6 C7 . 1.412(3) ?
C7 N1 . 1.304(3) ?
C7 H7 . .9300 ?
C8 C13 . 1.387(3) ?
C8 C9 . 1.395(3) ?
C8 N1 . 1.415(3) ?
C9 C10 . 1.368(4) ?
C9 H9 . .9300 ?
C10 C11 . 1.360(4) ?
C10 H10 . .9300 ?
C11 C12 . 1.397(4) ?
C11 H11 . .9300 ?
C12 C13 . 1.395(3) ?
C12 H12 . .9300 ?
C13 N2 . 1.415(3) ?
C14 N2 . 1.290(3) ?
C14 C15 . 1.424(3) ?
C14 H14 . .9300 ?
C15 C16 . 1.398(3) ?
C15 C20 . 1.400(3) ?
C16 C17 . 1.342(4) ?
C16 H16 . .9300 ?
C17 C18 . 1.374(4) ?
C17 Br2 . 1.898(3) ?
C18 C19 . 1.377(4) ?
C18 H18 . .9300 ?
C19 C20 . 1.386(3) ?
C19 H19 . .9300 ?
C20 O2 . 1.335(3) ?
C21 O3 . 1.309(3) ?
C21 C22 . 1.393(3) ?
C21 C26 . 1.415(3) ?
C22 C23 . 1.368(3) ?
C22 H22 . .9300 ?
C23 C24 . 1.382(3) ?
C23 H23 . .9300 ?
C24 C25 . 1.360(3) ?
C24 Br3 . 1.909(2) ?
C25 C26 . 1.416(3) ?
C25 H25 . .9300 ?
C26 C27 . 1.421(3) ?
C27 N3 . 1.287(3) ?
C27 H27 . .9300 ?
C28 C33 . 1.390(3) ?
C28 C29 . 1.403(3) ?
C28 N3 . 1.430(3) ?
C29 C30 . 1.359(4) ?
C29 H29 . .9300 ?
C30 C31 . 1.372(4) ?
C30 H30 . .9300 ?
C31 C32 . 1.366(4) ?
C31 H31 . .9300 ?
C32 C33 . 1.394(3) ?
C32 H32 . .9300 ?
C33 N4 . 1.436(3) ?
C34 N4 . 1.290(3) ?
C34 C35 . 1.423(3) ?
C34 H34 . .9300 ?
C35 C36 . 1.412(3) ?
C35 C40 . 1.412(3) ?
C36 C37 . 1.383(4) ?
C36 H36 . .9300 ?
C37 C38 . 1.388(4) ?
C37 Br4 . 1.878(2) ?
C38 C39 . 1.371(4) ?
C38 H38 . .9300 ?
C39 C40 . 1.396(3) ?
C39 H39 . .9300 ?
C40 O4 . 1.312(3) ?
C41 O6 . 1.195(8) ?
C41 N5 . 1.413(9) ?
C41 H41 . .9300 ?
C42 N5 . 1.532(9) ?
C43 N5 . 1.446(9) ?
N1 Fe1 . 2.0918(19) y
N2 Fe1 . 2.0715(19) y
N3 Fe2 . 2.1215(19) y
N4 Fe2 . 2.0974(17) y
O1 Fe1 . 1.8775(18) y
O2 Fe1 . 1.8834(17) y
O3 Fe2 . 1.8956(17) y
O4 Fe2 . 1.8904(18) y
Cl1 Fe1 . 2.2356(8) y
Cl2 Fe2 . 2.3926(8) y
Fe2 O5 . 2.142(2) y
O5 HO51 . .943(2) y
O5 HO52 . .7897(17) y

loop_
_geom_hbond_atom_site_label_D
_geom_hbond_atom_site_label_H
_geom_hbond_atom_site_label_A
_geom_hbond_site_symmetry_A
_geom_hbond_distance_DH
_geom_hbond_distance_HA
_geom_hbond_distance_DA
_geom_hbond_angle_DHA
_geom_hbond_publ_flag
C9 H9 Cl1 2_675 .930(2) 2.7460(10) 3.654(2) 165.4(2) y
C12 H12 Cl2 1_655 .930(3) 2.7430(10) 3.643(3) 163.1(2) y
C14 H14 Cl2 1_655 .930(3) 2.6320(10) 3.537(3) 164.5(2) y
C16 H16 Cl2 1_655 .930(4) 2.9430(10) 3.777(4) 150.0(2) y
C32 H32 Cl2 2_566 .930(2) 2.7360(10) 3.648(2) 166.8(2) y
C34 H34 Cl2 2_566 .930(3) 2.8630(10) 3.731(3) 156.00(10) y
C2 H2 O6 2_665 .930(3) 2.440(3) 3.332(4) 160.8(2) y
C14 H14 O3 1_655 .930(3) 2.916(2) 3.364(3) 111.1(2) y
C41 H41 O5 1_555 .930(7) 2.745(3) 3.062(10) 101.0(5) y

loop_
_geom_torsion_atom_site_label_1
_geom_torsion_atom_site_label_2
_geom_torsion_atom_site_label_3
_geom_torsion_atom_site_label_4
_geom_torsion
O1 C1 C2 C3 178.8(3)
C6 C1 C2 C3 -1.4(4)
C1 C2 C3 C4 -1.9(5)
C2 C3 C4 C5 5.9(5)
C2 C3 C4 Br1 -177.7(2)
C3 C4 C5 C6 -6.4(4)
Br1 C4 C5 C6 177.39(18)
O1 C1 C6 C7 2.5(4)
C2 C1 C6 C7 -177.3(2)
O1 C1 C6 C5 -179.2(2)
C2 C1 C6 C5 1.0(3)
C4 C5 C6 C7 -178.8(2)
C4 C5 C6 C1 2.9(4)
C1 C6 C7 N1 -6.6(3)
C5 C6 C7 N1 175.2(2)
C13 C8 C9 C10 -.5(3)
N1 C8 C9 C10 179.9(2)
C8 C9 C10 C11 -1.7(4)
C9 C10 C11 C12 2.3(4)
C10 C11 C12 C13 -.7(4)
C9 C8 C13 C12 2.1(3)
N1 C8 C13 C12 -178.2(2)
C9 C8 C13 N2 -179.28(18)
N1 C8 C13 N2 .4(3)
C11 C12 C13 C8 -1.5(4)
C11 C12 C13 N2 -180.0(2)
N2 C14 C15 C16 -170.1(2)
N2 C14 C15 C20 10.4(4)
C20 C15 C16 C17 -4.0(4)
C14 C15 C16 C17 176.4(2)
C15 C16 C17 C18 3.8(4)
C15 C16 C17 Br2 -176.38(19)
C16 C17 C18 C19 -1.3(4)
Br2 C17 C18 C19 178.92(19)
C17 C18 C19 C20 -.9(4)
C18 C19 C20 O2 -179.8(2)
C18 C19 C20 C15 .6(4)
C16 C15 C20 O2 -177.8(2)
C14 C15 C20 O2 1.7(3)
C16 C15 C20 C19 1.8(3)
C14 C15 C20 C19 -178.7(2)
O3 C21 C22 C23 177.6(2)
C26 C21 C22 C23 -.2(3)
C21 C22 C23 C24 -.2(3)
C22 C23 C24 C25 .5(4)
C22 C23 C24 Br3 -178.52(17)
C23 C24 C25 C26 -.5(3)
Br3 C24 C25 C26 178.52(16)
O3 C21 C26 C25 -177.5(2)
C22 C21 C26 C25 .2(3)
O3 C21 C26 C27 1.5(3)
C22 C21 C26 C27 179.2(2)
C24 C25 C26 C21 .2(3)
C24 C25 C26 C27 -179.0(2)
C21 C26 C27 N3 -1.8(3)
C25 C26 C27 N3 177.3(2)
C33 C28 C29 C30 2.2(4)
N3 C28 C29 C30 178.9(2)
C28 C29 C30 C31 -2.8(4)
C29 C30 C31 C32 2.7(4)
C30 C31 C32 C33 -1.9(4)
C29 C28 C33 C32 -1.5(3)
N3 C28 C33 C32 -178.37(19)
C29 C28 C33 N4 179.63(19)
N3 C28 C33 N4 2.7(3)
C31 C32 C33 C28 1.3(3)
C31 C32 C33 N4 -179.9(2)
N4 C34 C35 C36 -178.6(2)
N4 C34 C35 C40 -1.5(4)
C40 C35 C36 C37 2.1(4)
C34 C35 C36 C37 179.3(2)
C35 C36 C37 C38 -2.0(4)
C35 C36 C37 Br4 -178.25(19)
C36 C37 C38 C39 1.1(5)
Br4 C37 C38 C39 177.4(2)
C37 C38 C39 C40 -.4(5)
C38 C39 C40 O4 -177.0(3)
C38 C39 C40 C35 .5(4)
C36 C35 C40 O4 176.1(2)
C34 C35 C40 O4 -.9(4)
C36 C35 C40 C39 -1.3(3)
C34 C35 C40 C39 -178.2(2)
C6 C7 N1 C8 179.27(18)
C6 C7 N1 Fe1 -6.9(3)
C13 C8 N1 C7 -172.1(2)
C9 C8 N1 C7 7.6(3)
C13 C8 N1 Fe1 13.5(2)
C9 C8 N1 Fe1 -166.89(17)
C15 C14 N2 C13 178.2(2)
C15 C14 N2 Fe1 1.8(3)
C8 C13 N2 C14 169.0(2)
C12 C13 N2 C14 -12.5(3)
C8 C13 N2 Fe1 -14.3(2)
C12 C13 N2 Fe1 164.27(19)
C26 C27 N3 C28 -179.32(19)
C26 C27 N3 Fe2 -2.4(3)
C33 C28 N3 C27 179.25(19)
C29 C28 N3 C27 2.6(3)
C33 C28 N3 Fe2 2.1(2)
C29 C28 N3 Fe2 -174.63(18)
C35 C34 N4 C33 -178.0(2)
C35 C34 N4 Fe2 -.7(3)
C28 C33 N4 C34 171.31(18)
C32 C33 N4 C34 -7.5(3)
C28 C33 N4 Fe2 -6.3(2)
C32 C33 N4 Fe2 174.88(17)
O6 C41 N5 C43 -18.1(10)
O6 C41 N5 C42 162.2(6)
C2 C1 O1 Fe1 -162.2(2)
C6 C1 O1 Fe1 18.1(4)
C19 C20 O2 Fe1 152.41(19)
C15 C20 O2 Fe1 -28.0(3)
C22 C21 O3 Fe2 -173.87(17)
C26 C21 O3 Fe2 3.7(3)
C39 C40 O4 Fe2 -176.7(2)
C35 C40 O4 Fe2 5.9(4)
C1 O1 Fe1 O2 -170.6(3)
C1 O1 Fe1 N2 -83.8(3)
C1 O1 Fe1 N1 -23.5(3)
C1 O1 Fe1 Cl1 80.0(3)
C20 O2 Fe1 O1 179.5(2)
C20 O2 Fe1 N2 30.5(2)
C20 O2 Fe1 N1 93.1(2)
C20 O2 Fe1 Cl1 -68.0(2)
C14 N2 Fe1 O1 -104.5(2)
C13 N2 Fe1 O1 78.9(2)
C14 N2 Fe1 O2 -16.76(19)
C13 N2 Fe1 O2 166.59(15)
C14 N2 Fe1 N1 -167.10(19)
C13 N2 Fe1 N1 16.25(14)
C14 N2 Fe1 Cl1 90.82(18)
C13 N2 Fe1 Cl1 -85.83(14)
C7 N1 Fe1 O1 17.02(19)
C8 N1 Fe1 O1 -168.69(15)
C7 N1 Fe1 O2 104.4(2)
C8 N1 Fe1 O2 -81.27(19)
C7 N1 Fe1 N2 169.74(19)
C8 N1 Fe1 N2 -15.97(13)
C7 N1 Fe1 Cl1 -94.13(18)
C8 N1 Fe1 Cl1 80.17(13)
C40 O4 Fe2 O3 166.6(2)
C40 O4 Fe2 N4 -6.2(2)
C40 O4 Fe2 N3 15.3(6)
C40 O4 Fe2 O5 77.0(2)
C40 O4 Fe2 Cl2 -93.7(2)
C21 O3 Fe2 O4 -179.9(2)
C21 O3 Fe2 N4 -30.5(4)
C21 O3 Fe2 N3 -5.8(2)
C21 O3 Fe2 O5 -90.2(2)
C21 O3 Fe2 Cl2 82.8(2)
C34 N4 Fe2 O4 3.41(18)
C33 N4 Fe2 O4 -179.09(14)
C34 N4 Fe2 O3 -146.7(3)
C33 N4 Fe2 O3 30.8(4)
C34 N4 Fe2 N3 -172.00(18)
C33 N4 Fe2 N3 5.50(13)
C34 N4 Fe2 O5 -86.34(17)
C33 N4 Fe2 O5 91.16(14)
C34 N4 Fe2 Cl2 98.74(17)
C33 N4 Fe2 Cl2 -83.76(13)
C27 N3 Fe2 O4 156.8(4)
C28 N3 Fe2 O4 -26.0(5)
C27 N3 Fe2 O3 4.88(18)
C28 N3 Fe2 O3 -178.00(14)
C27 N3 Fe2 N4 178.78(18)
C28 N3 Fe2 N4 -4.10(13)
C27 N3 Fe2 O5 94.61(18)
C28 N3 Fe2 O5 -88.27(14)
C27 N3 Fe2 Cl2 -93.45(17)
C28 N3 Fe2 Cl2 83.67(13)
